data_7059632
loop_
_publ_author_name
'Yin, Jia-Jia'
'Chen, Cheng'
'Zhuang, Gui-Lin'
'Zheng, Jun'
'Zheng, Xiu-Ying'
'Shao, Feng'

_publ_section_title
;
 Syntheses, structures and magnetic properties of novel tetrameric Ln2Mn2
 and ring-like Ln4Mn4 clusters
;
_journal_issue 23
_journal_name_full 'New Journal of Chemistry'
_journal_page_first 9837
_journal_page_last 9843
_journal_paper_doi 10.1039/D0NJ01517B
_journal_volume 44
_journal_year 2020
_chemical_formula_moiety 'C74 H60 Dy4 Mn4 N5 O43'
_chemical_formula_sum 'C74 H123 Dy4 Mn4 N9 O56'
_chemical_formula_weight 2904.57
_space_group_crystal_system triclinic
_space_group_IT_number 2
_space_group_name_Hall '-P 1'
_space_group_name_H-M_alt 'P -1'
_atom_sites_solution_hydrogens geom
_audit_creation_date 2020-04-26
_audit_creation_method
;
Olex2 1.2
(compiled 2018.05.29 svn.r3508 for OlexSys, GUI svn.r5506)
;
_audit_update_record
;
2020-04-30 deposited with the CCDC.	2020-05-20 downloaded from the CCDC.
;
_cell_angle_alpha 79.081(3)
_cell_angle_beta 69.234(3)
_cell_angle_gamma 76.840(3)
_cell_formula_units_Z 2
_cell_length_a 16.9478(7)
_cell_length_b 18.9017(8)
_cell_length_c 19.8300(8)
_cell_measurement_reflns_used 21685
_cell_measurement_temperature 120
_cell_measurement_theta_max 69.77
_cell_measurement_theta_min 3.06
_cell_volume 5742.4(4)
_computing_molecular_graphics 'Olex2 (Dolomanov et al., 2009)'
_computing_publication_material 'Olex2 (Dolomanov et al., 2009)'
_computing_structure_refinement 'XL (Sheldrick, 2008)'
_diffrn_ambient_temperature 120
_diffrn_measured_fraction_theta_full 0.967
_diffrn_measured_fraction_theta_max 0.942
_diffrn_measurement_device_type 'STOE STADIVARI'
_diffrn_measurement_method 'rotation method, \w scans'
_diffrn_radiation_type CuK\a
_diffrn_radiation_wavelength 1.54186
_diffrn_reflns_av_R_equivalents 0.0785
_diffrn_reflns_av_unetI/netI 0.0901
_diffrn_reflns_Laue_measured_fraction_full 0.967
_diffrn_reflns_Laue_measured_fraction_max 0.942
_diffrn_reflns_limit_h_max 20
_diffrn_reflns_limit_h_min -18
_diffrn_reflns_limit_k_max 23
_diffrn_reflns_limit_k_min -20
_diffrn_reflns_limit_l_max 23
_diffrn_reflns_limit_l_min -15
_diffrn_reflns_number 44841
_diffrn_reflns_point_group_measured_fraction_full 0.967
_diffrn_reflns_point_group_measured_fraction_max 0.942
_diffrn_reflns_theta_full 67.686
_diffrn_reflns_theta_max 70.011
_diffrn_reflns_theta_min 3.059
_diffrn_source 'GeniX 3D HF Cu'
_exptl_absorpt_coefficient_mu 17.920
_exptl_absorpt_correction_T_max 0.2833
_exptl_absorpt_correction_T_min 0.0439
_exptl_absorpt_correction_type multi-scan
_exptl_absorpt_process_details
;
STOE X-Red32, absorption correction by Gaussian integration, analogous to
P. Coppens, "The Evaluation of Absorption and Extinction in Single-Crystal
Structure Analysis", published in: F. R. Ahmed (Editor), "Crystallographic
Computing", Munksgaard, Copenhagen (1970), 255 - 270.
Afterwards scaling of reflection intensities was performed within STOE LANA.
J. Koziskova, F. Hahn, J. Richter, J. Kozisek, "Comparison of different
absorption corrections on the model structure of tetrakis(\m~2~-acetato)-
diaqua-di-copper(II)", Acta Chimica Slovaca, vol. 9, no. 2, 2016, pp. 136 - 140.
;
_exptl_crystal_colour brown
_exptl_crystal_density_diffrn 1.680
_exptl_crystal_density_method 'not measured'
_exptl_crystal_description block
_exptl_crystal_F_000 2884
_exptl_crystal_size_max 0.02
_exptl_crystal_size_mid 0.02
_exptl_crystal_size_min 0.02
_refine_diff_density_max 2.312
_refine_diff_density_min -1.262
_refine_diff_density_rms 0.177
_refine_ls_extinction_method none
_refine_ls_goodness_of_fit_ref 1.026
_refine_ls_hydrogen_treatment constr
_refine_ls_matrix_type full
_refine_ls_number_parameters 1269
_refine_ls_number_reflns 20533
_refine_ls_number_restraints 666
_refine_ls_restrained_S_all 1.038
_refine_ls_R_factor_all 0.1515
_refine_ls_R_factor_gt 0.0932
_refine_ls_shift/su_max 0.001
_refine_ls_shift/su_mean 0.000
_refine_ls_structure_factor_coef Fsqd
_refine_ls_weighting_details 'w=1/[\s^2^(Fo^2^)+(0.1738P)^2^] where P=(Fo^2^+2Fc^2^)/3'
_refine_ls_weighting_scheme calc
_refine_ls_wR_factor_gt 0.2462
_refine_ls_wR_factor_ref 0.2903
_reflns_Friedel_coverage 0.000
_reflns_number_gt 11034
_reflns_number_total 20533
_reflns_threshold_expression 'I > 2\s(I)'
_cod_data_source_file d0nj01517b2.cif
_cod_data_source_block Dy4Mn4
_cod_depositor_comments
;Adding full bibliography for 7059628--7059633.cif.

 Adding full bibliography for 7059628--7059633.cif.
;
_cod_database_code 7059632
_shelx_shelxl_version_number 2014/7
_shelx_space_group_comment
;
The symmetry employed for this shelxl refinement is uniquely defined
by the following loop, which should always be used as a source of
symmetry information in preference to the above space-group names.
They are only intended as comments.
;
_olex2_refinement_description
;
1. Fixed Uiso
 At 1.2 times of:
  All C(H) groups, All C(H,H) groups
 At 1.5 times of:
  All C(H,H,H) groups
2. Restrained distances
 C41-C38 = C38-C37
 1.5 with sigma of 0.02
 C47-C44 = C48-C47 = C44-C43
 1.5 with sigma of 0.02
 O14-C40 = C40-C38 = C41-C38 = C42-C41 = C38-C37 = O13-C37 = O12-C37
 1.5 with sigma of 0.02
 C45-C44 = O18B-C45 = C47-C44 = C48-C47 = C44-C43 = O16-C43 = O17-C43
 1.5 with sigma of 0.02
 O19B-C46 = O19A-C46 = O18A-C45 = O18B-C45
 1.5 with sigma of 0.02
 O15B-C39 = C39-C38
 1.5 with sigma of 0.02
 O15A-C39
 1.5 with sigma of 0.02
 O11B-C33 = O11A-C33
 1.5 with sigma of 0.02
 O19A-O18A
 2 with sigma of 0.02
 O14-O15B
 2 with sigma of 0.02
 O6A-O7A
 2.5 with sigma of 0.02
 C29A-C30 = C30-C29B = O6A-C27A
 1.5 with sigma of 0.02
 O7A-C28A = C26A-C28A = O7B-C28B = C26B-C28B = O6B-C27A = O6B-C27B = C26B-C27B
 = C26A-C27A = C29A-C26A = C26B-C29B = C26A-C25 = C26B-C25
 1.5 with sigma of 0.02
 C29B-C27B
 2 with sigma of 0.02
 C29B-C27B = O6B-C29B
 2.5 with sigma of 0.02
 O6A-C26A
 2.5 with sigma of 0.02
 O15B-C38
 2.5 with sigma of 0.02
 O14-C40
 1.4 with sigma of 0.02
 C74-C73
 1.5 with sigma of 0.02
 N5-C73
 1.15 with sigma of 0.02
3. Uiso/Uaniso restraints and constraints
O12 \\sim O13 \\sim O14 \\sim C37 \\sim C38 \\sim C40 \\sim C41 \\sim C42:
within 1.7A with sigma of 0.004 and sigma for terminal atoms of 0.008
O16 \\sim O17 \\sim O18B \\sim C43 \\sim C44 \\sim C45 \\sim C46 \\sim C47
\\sim C48: within 1.7A with sigma of 0.004 and sigma for terminal atoms of 0.008
O16 \\sim O17 \\sim O18A \\sim O18B \\sim O19A \\sim O19B \\sim C43 \\sim C44
\\sim C45 \\sim C46 \\sim C47 \\sim C48: within 1.7A with sigma of 0.004 and
sigma for terminal atoms of 0.008
O12 \\sim O13 \\sim O14 \\sim O15B \\sim C37 \\sim C38 \\sim C39 \\sim C40
\\sim C41 \\sim C42: within 1.7A with sigma of 0.004 and sigma for terminal
atoms of 0.008
O12 \\sim O13 \\sim O14 \\sim O15A \\sim O15B \\sim C37 \\sim C38 \\sim C39
\\sim C40 \\sim C41 \\sim C42: within 1.7A with sigma of 0.004 and sigma for
terminal atoms of 0.008
O5 \\sim O6 \\sim C25: within 1.7A with sigma of 0.004 and sigma for terminal
atoms of 0.008
O5 \\sim O6 \\sim O6A \\sim O6B \\sim O7A \\sim O7B \\sim C25 \\sim C26A \\sim
C26B \\sim C27A \\sim C27B \\sim C28A \\sim C28B \\sim C29A \\sim C29B \\sim
C30: within 1.7A with sigma of 0.004 and sigma for terminal atoms of 0.008
O6A: within 1.7A with sigma of 0.004 and sigma for terminal atoms of 0.008
C24 \\sim C23 \\sim N4 \\sim C19 \\sim C20 \\sim C21 \\sim C22 \\sim O4: within
1.7A with sigma of 0.004 and sigma for terminal atoms of 0.008
N5 \\sim C73 \\sim C74: within 1.7A with sigma of 0.004 and sigma for terminal
atoms of 0.008
O2 \\sim C12 \\sim C10 \\sim C11 \\sim N2 \\sim C7 \\sim C8 \\sim C9: within
1.7A with sigma of 0.004 and sigma for terminal atoms of 0.008
C6 \\sim C4 \\sim C3 \\sim C2 \\sim C1 \\sim N1 \\sim C5 \\sim O1: within 1.7A
with sigma of 0.004 and sigma for terminal atoms of 0.008
C13 \\sim N3 \\sim C18 \\sim C17 \\sim C16 \\sim C15 \\sim C14 \\sim O3: within
1.7A with sigma of 0.004 and sigma for terminal atoms of 0.008
O8 \\sim O9 \\sim O10 \\sim O11B \\sim C31 \\sim C32 \\sim C33 \\sim C34 \\sim
C35 \\sim C36: within 1.7A with sigma of 0.004 and sigma for terminal atoms of
0.008
O8 \\sim O9 \\sim O10 \\sim O11A \\sim O11B \\sim C31 \\sim C32 \\sim C33 \\sim
C34 \\sim C35 \\sim C36: within 1.7A with sigma of 0.004 and sigma for terminal
atoms of 0.008
Uanis(O6A) \\sim Ueq: with sigma of 0.001 and sigma for terminal atoms of 0.002
Uanis(N5) \\sim Ueq, Uanis(C73) \\sim Ueq, Uanis(C74) \\sim Ueq: with sigma of
0.01 and sigma for terminal atoms of 0.02
Uanis(C35) \\sim Ueq, Uanis(C36) \\sim Ueq: with sigma of 0.01 and sigma for
terminal atoms of 0.02
4. Others
 Sof(O18A)=Sof(O19A)=1-FVAR(1)
 Sof(O18B)=Sof(O19B)=FVAR(1)
 Sof(O15A)=1-FVAR(2)
 Sof(O15B)=FVAR(2)
 Sof(O11A)=1-FVAR(3)
 Sof(O11B)=FVAR(3)
 Sof(O6B)=Sof(O7B)=Sof(C26B)=Sof(C27B)=Sof(C28B)=Sof(C29B)=1-FVAR(4)
 Sof(O6A)=Sof(O7A)=Sof(C26A)=Sof(C27A)=Sof(C28A)=Sof(C29A)=FVAR(4)
5.a Secondary CH2 refined with riding coordinates:
 C6(H6A,H6B), C12(H12A,H12B), C18(H18A,H18B), C24(H24A,H24B), C51(H51A,H51B),
 C52(H52A,H52B), C53(H53A,H53B), C57(H57A,H57B), C58(H58A,H58B), C59(H59A,H59B),
  C63(H63A,H63B), C64(H64A,H64B), C65(H65A,H65B), C69(H69A,H69B), C70(H70A,
 H70B), C71(H71A,H71B)
5.b Aromatic/amide H refined with riding coordinates:
 C1(H1), C2(H2), C3(H3), C4(H4), C7(H7), C8(H8), C9(H9), C10(H10), C13(H13),
 C14(H14), C15(H15), C16(H16), C19(H19), C20(H20), C21(H21), C22(H22)
5.c Idealised Me refined as rotating group:
 C54(H54A,H54B,H54C), C60(H60A,H60B,H60C), C66(H66A,H66B,H66C), C72(H72A,H72B,
 H72C)
;
_olex2_submission_special_instructions 'No special instructions were received'

loop_
_space_group_symop_operation_xyz
'x, y, z'
'-x, -y, -z'

loop_
_atom_site_label
_atom_site_type_symbol
_atom_site_fract_x
_atom_site_fract_y
_atom_site_fract_z
_atom_site_U_iso_or_equiv
_atom_site_adp_type
_atom_site_occupancy
_atom_site_site_symmetry_order
_atom_site_calc_flag
_atom_site_refinement_flags_posn
_atom_site_refinement_flags_adp
_atom_site_refinement_flags_occupancy
_atom_site_disorder_assembly
_atom_site_disorder_group
Dy1 Dy 0.63394(5) 0.48453(4) 0.66211(4) 0.0461(2) Uani 1 1 d . . . . .
Dy2 Dy 0.85093(5) 0.34686(4) 0.81670(4) 0.0539(2) Uani 1 1 d . . . . .
Dy3 Dy 0.78976(6) 0.67339(5) 0.77304(4) 0.0595(3) Uani 1 1 d . . . . .
Dy4 Dy 0.69257(6) 0.15863(5) 0.71148(5) 0.0651(3) Uani 1 1 d . . . . .
Mn1 Mn 0.55685(14) 0.32575(11) 0.69147(11) 0.0557(5) Uani 1 1 d . . . . .
Mn2 Mn 0.86796(16) 0.18919(13) 0.75037(13) 0.0691(6) Uani 1 1 d . . . . .
Mn3 Mn 0.82978(13) 0.50672(12) 0.88075(10) 0.0533(5) Uani 1 1 d . . . . .
Mn4 Mn 0.71323(15) 0.64146(12) 0.64142(11) 0.0578(6) Uani 1 1 d . . . . .
O1 O 0.6135(6) 0.6126(5) 0.6365(4) 0.0554(18) Uani 1 1 d . U . . .
O1W O 0.8740(9) 0.7613(7) 0.7036(7) 0.103(4) Uani 1 1 d . . . . .
O2 O 0.5655(6) 0.4121(5) 0.6232(4) 0.0583(18) Uani 1 1 d . U . . .
O2W O 0.7326(8) 0.7495(7) 0.8694(9) 0.123(5) Uani 1 1 d . . . . .
O3 O 0.8887(7) 0.2192(6) 0.8291(6) 0.078(2) Uani 1 1 d . U . . .
O3W O 0.7622(10) 0.0627(6) 0.6383(8) 0.114(5) Uani 1 1 d . . . . .
O4 O 0.9071(6) 0.4145(6) 0.8686(5) 0.066(2) Uani 1 1 d . U . . .
O4W O 0.5832(10) 0.0862(7) 0.7712(7) 0.113(5) Uani 1 1 d . . . . .
O5 O 0.6510(9) 0.7410(7) 0.6560(7) 0.107(3) Uani 1 1 d . U . . .
O5W O 0.4106(6) 0.3360(6) 0.7455(6) 0.080(3) Uani 1 1 d . . . . .
O6 O 0.6917(9) 0.7693(7) 0.7411(7) 0.102(3) Uani 1 1 d . U . . .
O6A O 0.6388(18) 0.8801(16) 0.5581(12) 0.145(4) Uani 0.588(12) 1 d D U P A 1
O6B O 0.544(2) 0.9498(15) 0.5988(18) 0.135(5) Uani 0.412(12) 1 d D U P A 2
O6W O 1.0064(9) 0.1460(9) 0.6902(9) 0.127(5) Uani 1 1 d . . . . .
O7A O 0.7122(19) 0.9186(15) 0.6306(15) 0.145(5) Uani 0.588(12) 1 d D U P A 1
O7B O 0.566(3) 0.9725(19) 0.727(2) 0.132(5) Uani 0.412(12) 1 d D U P A 2
O7W O 0.7834(6) 0.4922(6) 1.0024(4) 0.070(3) Uani 1 1 d . . . . .
O8 O 0.9038(7) 0.6601(6) 0.8143(6) 0.085(2) Uani 1 1 d . U . . .
O9 O 0.9190(7) 0.5540(6) 0.8861(6) 0.076(2) Uani 1 1 d . U . . .
O10 O 1.1196(8) 0.6014(7) 0.9299(7) 0.099(3) Uani 1 1 d . U . . .
O11A O 1.023(2) 0.735(2) 0.940(2) 0.104(4) Uani 0.38(3) 1 d D U P B 2
O11B O 1.0544(13) 0.7440(12) 0.8888(16) 0.102(4) Uani 0.62(3) 1 d D U P B 1
O12 O 0.8628(11) 0.0913(7) 0.8001(8) 0.123(3) Uani 1 1 d D U . . .
O13 O 0.7431(11) 0.0672(7) 0.7837(8) 0.125(3) Uani 1 1 d D U . . .
O14 O 0.9569(16) -0.0692(11) 0.7592(12) 0.203(6) Uani 1 1 d D U . . .
O15A O 0.798(2) -0.1426(13) 0.8850(15) 0.158(6) Uani 0.62(2) 1 d D U P C 2
O15B O 0.846(2) -0.097(2) 0.7667(17) 0.157(7) Uani 0.38(2) 1 d D U P C 1
O16 O 0.6226(8) 0.1655(6) 0.6306(6) 0.095(2) Uani 1 1 d D U . . .
O17 O 0.5302(8) 0.2767(6) 0.6268(6) 0.092(2) Uani 1 1 d D U . . .
O18A O 0.3934(18) 0.1760(14) 0.6336(13) 0.115(5) Uani 0.447(14) 1 d D U P D 2
O18B O 0.3812(17) 0.2230(14) 0.5207(13) 0.120(5) Uani 0.553(14) 1 d D U P D 1
O19A O 0.484(2) 0.0914(16) 0.6454(15) 0.141(6) Uani 0.447(14) 1 d D U P D 2
O19B O 0.521(2) 0.0785(14) 0.5082(14) 0.129(5) Uani 0.553(14) 1 d D U P D 1
O20 O 0.7159(5) 0.2211(5) 0.7969(4) 0.050(2) Uani 1 1 d . . . . .
O21 O 0.7162(5) 0.3237(5) 0.8342(4) 0.055(2) Uani 1 1 d . . . . .
O22 O 0.5736(5) 0.3875(4) 0.7478(4) 0.050(2) Uani 1 1 d . . . . .
O23 O 0.5671(6) 0.2400(5) 0.7580(5) 0.058(2) Uani 1 1 d . . . . .
O24 O 0.6328(5) 0.5114(4) 0.7721(4) 0.0426(18) Uani 1 1 d . . . . .
O25 O 0.6805(5) 0.6143(4) 0.7662(4) 0.0486(19) Uani 1 1 d . . . . .
O26 O 0.7490(5) 0.5975(5) 0.8796(4) 0.052(2) Uani 1 1 d . . . . .
O27 O 0.7545(5) 0.4497(5) 0.8753(4) 0.049(2) Uani 1 1 d . . . . .
O28 O 0.8728(5) 0.4423(5) 0.7222(4) 0.054(2) Uani 1 1 d . . . . .
O29 O 0.8646(5) 0.5496(5) 0.7571(5) 0.061(2) Uani 1 1 d . . . . .
O30 O 0.7586(6) 0.5398(5) 0.6269(4) 0.059(2) Uani 1 1 d . . . . .
O31 O 0.8132(6) 0.6582(5) 0.6532(4) 0.059(2) Uani 1 1 d . . . . .
O32 O 0.7455(6) 0.3876(5) 0.6295(4) 0.053(2) Uani 1 1 d . . . . .
O33 O 0.7029(6) 0.2818(5) 0.6459(4) 0.058(2) Uani 1 1 d . . . . .
O34 O 0.8353(7) 0.1697(5) 0.6740(6) 0.072(3) Uani 1 1 d . . . . .
O35 O 0.8778(6) 0.2873(5) 0.7103(5) 0.060(2) Uani 1 1 d . . . . .
N1 N 0.4804(7) 0.5515(6) 0.7065(6) 0.0565(18) Uani 1 1 d . U . . .
N2 N 0.6498(8) 0.5093(7) 0.5282(6) 0.0642(19) Uani 1 1 d . U . . .
N3 N 0.8192(8) 0.2844(7) 0.9472(6) 0.068(2) Uani 1 1 d . U . . .
N4 N 1.0133(8) 0.3236(9) 0.7808(7) 0.087(2) Uani 1 1 d . U . . .
N5 N 0.7631(14) 0.6855(11) 0.5219(10) 0.131(5) Uani 1 1 d D U . . .
C1 C 0.4161(9) 0.5199(8) 0.7507(7) 0.062(2) Uani 1 1 d . U . . .
H1 H 0.4254 0.4699 0.7656 0.074 Uiso 1 1 calc R . . . .
C2 C 0.3307(10) 0.5628(8) 0.7763(8) 0.069(2) Uani 1 1 d . U . . .
H2 H 0.2855 0.5393 0.8060 0.083 Uiso 1 1 calc R . . . .
C3 C 0.3156(10) 0.6337(8) 0.7587(8) 0.070(2) Uani 1 1 d . U . . .
H3 H 0.2622 0.6615 0.7796 0.083 Uiso 1 1 calc R . . . .
C4 C 0.3828(9) 0.6667(8) 0.7070(8) 0.066(2) Uani 1 1 d . U . . .
H4 H 0.3740 0.7155 0.6876 0.079 Uiso 1 1 calc R . . . .
C5 C 0.4635(9) 0.6221(8) 0.6865(7) 0.0581(18) Uani 1 1 d . U . . .
C6 C 0.5400(9) 0.6552(8) 0.6319(7) 0.061(2) Uani 1 1 d . U . . .
H6A H 0.5380 0.6590 0.5831 0.073 Uiso 1 1 calc R . . . .
H6B H 0.5370 0.7040 0.6424 0.073 Uiso 1 1 calc R . . . .
C7 C 0.6883(10) 0.5615(9) 0.4819(8) 0.069(2) Uani 1 1 d . U . . .
H7 H 0.7132 0.5894 0.4999 0.083 Uiso 1 1 calc R . . . .
C8 C 0.6945(10) 0.5776(9) 0.4105(8) 0.071(2) Uani 1 1 d . U . . .
H8 H 0.7213 0.6160 0.3818 0.085 Uiso 1 1 calc R . . . .
C9 C 0.6612(10) 0.5369(9) 0.3825(8) 0.069(2) Uani 1 1 d . U . . .
H9 H 0.6637 0.5464 0.3341 0.083 Uiso 1 1 calc R . . . .
C10 C 0.6231(10) 0.4807(9) 0.4276(7) 0.066(2) Uani 1 1 d . U . . .
H10 H 0.6004 0.4502 0.4104 0.080 Uiso 1 1 calc R . . . .
C11 C 0.6197(9) 0.4708(8) 0.4989(7) 0.0624(19) Uani 1 1 d . U . . .
C12 C 0.5806(10) 0.4073(8) 0.5486(7) 0.063(2) Uani 1 1 d . U . . .
H12A H 0.5268 0.4066 0.5419 0.076 Uiso 1 1 calc R . . . .
H12B H 0.6188 0.3618 0.5352 0.076 Uiso 1 1 calc R . . . .
C13 C 0.7721(9) 0.3168(9) 1.0070(8) 0.068(2) Uani 1 1 d . U . . .
H13 H 0.7553 0.3673 1.0008 0.082 Uiso 1 1 calc R . . . .
C14 C 0.7463(10) 0.2816(9) 1.0774(8) 0.072(2) Uani 1 1 d . U . . .
H14 H 0.7108 0.3059 1.1170 0.087 Uiso 1 1 calc R . . . .
C15 C 0.7779(11) 0.2071(10) 1.0834(9) 0.080(2) Uani 1 1 d . U . . .
H15 H 0.7635 0.1809 1.1295 0.096 Uiso 1 1 calc R . . . .
C16 C 0.8266(11) 0.1711(10) 1.0285(9) 0.081(2) Uani 1 1 d . U . . .
H16 H 0.8479 0.1214 1.0354 0.098 Uiso 1 1 calc R . . . .
C17 C 0.8455(10) 0.2110(9) 0.9580(9) 0.075(2) Uani 1 1 d . U . . .
C18 C 0.9056(11) 0.1747(9) 0.8882(8) 0.080(2) Uani 1 1 d . U . . .
H18A H 0.9653 0.1705 0.8840 0.095 Uiso 1 1 calc R . . . .
H18B H 0.8941 0.1261 0.8907 0.095 Uiso 1 1 calc R . . . .
C19 C 1.0676(11) 0.2851(11) 0.7266(10) 0.095(3) Uani 1 1 d . U . . .
H19 H 1.0452 0.2683 0.6972 0.114 Uiso 1 1 calc R . . . .
C20 C 1.1564(11) 0.2694(12) 0.7130(10) 0.098(3) Uani 1 1 d . U . . .
H20 H 1.1920 0.2403 0.6772 0.117 Uiso 1 1 calc R . . . .
C21 C 1.1892(11) 0.2977(11) 0.7532(10) 0.095(3) Uani 1 1 d . U . . .
H21 H 1.2479 0.2872 0.7454 0.114 Uiso 1 1 calc R . . . .
C22 C 1.1384(10) 0.3402(11) 0.8038(10) 0.091(3) Uani 1 1 d . U . . .
H22 H 1.1617 0.3609 0.8297 0.109 Uiso 1 1 calc R . . . .
C23 C 1.0484(10) 0.3539(11) 0.8180(9) 0.088(2) Uani 1 1 d . U . . .
C24 C 0.9874(10) 0.3976(10) 0.8751(9) 0.080(2) Uani 1 1 d . U . . .
H24A H 0.9844 0.3704 0.9224 0.096 Uiso 1 1 calc R . . . .
H24B H 1.0079 0.4425 0.8720 0.096 Uiso 1 1 calc R . . . .
C25 C 0.6505(14) 0.7835(10) 0.6962(12) 0.112(2) Uani 1 1 d D U . . .
C26A C 0.597(2) 0.8594(13) 0.6930(13) 0.125(3) Uani 0.588(12) 1 d D U P A 1
C26B C 0.598(3) 0.8583(17) 0.689(2) 0.125(3) Uani 0.412(12) 1 d D U P A 2
C27A C 0.5673(19) 0.8713(16) 0.6281(15) 0.128(3) Uani 0.588(12) 1 d D U P A 1
C27B C 0.6188(19) 0.895(2) 0.612(2) 0.127(3) Uani 0.412(12) 1 d D U P A 2
C28A C 0.641(2) 0.918(2) 0.7024(19) 0.127(3) Uani 0.588(12) 1 d D U P A 1
C28B C 0.585(4) 0.894(2) 0.755(2) 0.126(3) Uani 0.412(12) 1 d D U P A 2
C29A C 0.526(2) 0.859(2) 0.7659(18) 0.127(3) Uani 0.588(12) 1 d D U P A 1
C29B C 0.509(3) 0.850(3) 0.6993(19) 0.127(3) Uani 0.412(12) 1 d D U P A 2
C30 C 0.4637(16) 0.8111(13) 0.7707(12) 0.130(3) Uani 1 1 d D U . . .
C31 C 0.9394(11) 0.6161(10) 0.8556(10) 0.083(2) Uani 1 1 d . U . . .
C32 C 1.0123(12) 0.6376(10) 0.8698(10) 0.090(2) Uani 1 1 d . U . . .
C33 C 0.9762(11) 0.7175(11) 0.8927(11) 0.096(3) Uani 1 1 d D U . . .
C34 C 1.0425(12) 0.5872(10) 0.9227(10) 0.091(3) Uani 1 1 d . U . . .
C35 C 1.0893(18) 0.6407(18) 0.7832(16) 0.156(7) Uani 1 1 d . U . . .
C36 C 1.1304(18) 0.5547(18) 0.7674(16) 0.156(7) Uani 1 1 d . U . . .
C37 C 0.8044(14) 0.0451(10) 0.8158(12) 0.132(3) Uani 1 1 d D U . . .
C38 C 0.8158(17) -0.0244(11) 0.8639(11) 0.154(3) Uani 1 1 d D U . . .
C39 C 0.7784(17) -0.0739(12) 0.8396(13) 0.155(4) Uani 1 1 d D U . . .
C40 C 0.9148(18) -0.0490(15) 0.8324(13) 0.166(4) Uani 1 1 d D U . . .
C41 C 0.798(2) -0.0102(14) 0.9395(12) 0.161(4) Uani 1 1 d D U . . .
C42 C 0.718(2) 0.0389(16) 0.9654(17) 0.177(6) Uani 1 1 d D U . . .
C43 C 0.5579(12) 0.2070(8) 0.6077(10) 0.100(2) Uani 1 1 d D U . . .
C44 C 0.5281(12) 0.1864(11) 0.5530(9) 0.114(2) Uani 1 1 d D U . . .
C45 C 0.4353(13) 0.2246(11) 0.5661(10) 0.112(3) Uani 1 1 d D U . . .
C46 C 0.5377(17) 0.1050(12) 0.5672(12) 0.125(3) Uani 1 1 d D U . . .
C47 C 0.5839(13) 0.2163(12) 0.4792(10) 0.117(3) Uani 1 1 d D U . . .
C48 C 0.6784(14) 0.2171(14) 0.4535(12) 0.130(5) Uani 1 1 d D U . . .
C49 C 0.6811(8) 0.2769(7) 0.8239(7) 0.048(3) Uani 1 1 d . . . . .
C50 C 0.5803(9) 0.2947(7) 0.8550(7) 0.057(3) Uani 1 1 d . . . . .
C51 C 0.5408(10) 0.2399(7) 0.8337(8) 0.065(4) Uani 1 1 d . . . . .
H51A H 0.5575 0.1911 0.8560 0.078 Uiso 1 1 calc R . . . .
H51B H 0.4788 0.2524 0.8523 0.078 Uiso 1 1 calc R . . . .
C52 C 0.5469(8) 0.3723(6) 0.8267(5) 0.045(3) Uani 1 1 d . . . . .
H52A H 0.4848 0.3810 0.8457 0.054 Uiso 1 1 calc R . . . .
H52B H 0.5666 0.4064 0.8454 0.054 Uiso 1 1 calc R . . . .
C53 C 0.5501(9) 0.2903(7) 0.9395(6) 0.053(3) Uani 1 1 d . . . . .
H53A H 0.5616 0.3331 0.9522 0.064 Uiso 1 1 calc R . . . .
H53B H 0.4885 0.2921 0.9580 0.064 Uiso 1 1 calc R . . . .
C54 C 0.5926(13) 0.2213(9) 0.9777(9) 0.091(5) Uani 1 1 d . . . . .
H54A H 0.5814 0.1785 0.9658 0.136 Uiso 1 1 calc GR . . . .
H54B H 0.5696 0.2224 1.0293 0.136 Uiso 1 1 calc GR . . . .
H54C H 0.6534 0.2201 0.9617 0.136 Uiso 1 1 calc GR . . . .
C55 C 0.6512(7) 0.5560(7) 0.8002(6) 0.047(3) Uani 1 1 d . . . . .
C56 C 0.6272(8) 0.5468(7) 0.8838(6) 0.049(3) Uani 1 1 d . . . . .
C57 C 0.6660(7) 0.4675(7) 0.9064(6) 0.042(3) Uani 1 1 d . . . . .
H57A H 0.6517 0.4599 0.9588 0.050 Uiso 1 1 calc R . . . .
H57B H 0.6396 0.4342 0.8932 0.050 Uiso 1 1 calc R . . . .
C58 C 0.6590(9) 0.5995(7) 0.9118(7) 0.056(3) Uani 1 1 d . . . . .
H58A H 0.6294 0.6486 0.9022 0.067 Uiso 1 1 calc R . . . .
H58B H 0.6452 0.5878 0.9640 0.067 Uiso 1 1 calc R . . . .
C59 C 0.5296(8) 0.5567(8) 0.9157(7) 0.054(3) Uani 1 1 d . . . . .
H59A H 0.5127 0.5588 0.9675 0.065 Uiso 1 1 calc R . . . .
H59B H 0.5112 0.5142 0.9092 0.065 Uiso 1 1 calc R . . . .
C60 C 0.4828(8) 0.6263(8) 0.8811(7) 0.061(4) Uani 1 1 d . . . . .
H60A H 0.4910 0.6209 0.8318 0.091 Uiso 1 1 calc GR . . . .
H60B H 0.5057 0.6680 0.8819 0.091 Uiso 1 1 calc GR . . . .
H60C H 0.4226 0.6332 0.9082 0.091 Uiso 1 1 calc GR . . . .
C61 C 0.8792(8) 0.5078(8) 0.7067(7) 0.054(3) Uani 1 1 d . . . . .
C62 C 0.9030(8) 0.5406(9) 0.6284(6) 0.059(4) Uani 1 1 d . . . . .
C63 C 0.8957(11) 0.6252(10) 0.6178(8) 0.077(5) Uani 1 1 d . . . . .
H63A H 0.9353 0.6381 0.6368 0.092 Uiso 1 1 calc R . . . .
H63B H 0.9111 0.6428 0.5664 0.092 Uiso 1 1 calc R . . . .
C64 C 0.8457(8) 0.5200(8) 0.5910(7) 0.057(3) Uani 1 1 d . . . . .
H64A H 0.8594 0.5439 0.5415 0.068 Uiso 1 1 calc R . . . .
H64B H 0.8590 0.4676 0.5890 0.068 Uiso 1 1 calc R . . . .
C65 C 0.9959(9) 0.5055(10) 0.5922(7) 0.072(4) Uani 1 1 d . . . . .
H65A H 1.0157 0.5299 0.5431 0.087 Uiso 1 1 calc R . . . .
H65B H 0.9971 0.4548 0.5886 0.087 Uiso 1 1 calc R . . . .
C66 C 1.0595(10) 0.5080(11) 0.6314(7) 0.082(5) Uani 1 1 d . . . . .
H66A H 1.1033 0.5347 0.5996 0.123 Uiso 1 1 calc GR . . . .
H66B H 1.0854 0.4590 0.6445 0.123 Uiso 1 1 calc GR . . . .
H66C H 1.0294 0.5317 0.6744 0.123 Uiso 1 1 calc GR . . . .
C67 C 0.7603(9) 0.3215(10) 0.6261(7) 0.063(4) Uani 1 1 d . . . . .
C68 C 0.8567(8) 0.2850(7) 0.5949(6) 0.053(3) Uani 1 1 d . . . . .
C69 C 0.9063(10) 0.3096(9) 0.6377(8) 0.073(4) Uani 1 1 d . . . . .
H69A H 0.9669 0.2896 0.6183 0.088 Uiso 1 1 calc R . . . .
H69B H 0.9001 0.3625 0.6301 0.088 Uiso 1 1 calc R . . . .
C70 C 0.8668(10) 0.2029(8) 0.6030(8) 0.070(4) Uani 1 1 d . . . . .
H70A H 0.8377 0.1901 0.5740 0.084 Uiso 1 1 calc R . . . .
H70B H 0.9272 0.1828 0.5833 0.084 Uiso 1 1 calc R . . . .
C71 C 0.8885(9) 0.3184(8) 0.5132(7) 0.062(4) Uani 1 1 d . . . . .
H71A H 0.8883 0.3700 0.5119 0.074 Uiso 1 1 calc R . . . .
H71B H 0.9475 0.2954 0.4918 0.074 Uiso 1 1 calc R . . . .
C72 C 0.8397(12) 0.3117(11) 0.4663(8) 0.093(5) Uani 1 1 d . . . . .
H72A H 0.8745 0.3185 0.4162 0.140 Uiso 1 1 calc GR . . . .
H72B H 0.7886 0.3482 0.4748 0.140 Uiso 1 1 calc GR . . . .
H72C H 0.8243 0.2639 0.4775 0.140 Uiso 1 1 calc GR . . . .
C73 C 0.7877(17) 0.7325(14) 0.4805(13) 0.140(5) Uani 1 1 d D U . . .
C74 C 0.8617(17) 0.7716(16) 0.4652(15) 0.156(6) Uani 1 1 d D U . . .

loop_
_atom_site_aniso_label
_atom_site_aniso_U_11
_atom_site_aniso_U_22
_atom_site_aniso_U_33
_atom_site_aniso_U_23
_atom_site_aniso_U_13
_atom_site_aniso_U_12
Dy1 0.0499(4) 0.0499(4) 0.0416(4) -0.0038(3) -0.0172(3) -0.0126(3)
Dy2 0.0448(4) 0.0610(5) 0.0548(4) -0.0077(4) -0.0168(3) -0.0057(4)
Dy3 0.0673(6) 0.0626(5) 0.0608(5) 0.0015(4) -0.0295(4) -0.0284(4)
Dy4 0.0855(7) 0.0469(5) 0.0651(5) -0.0124(4) -0.0248(5) -0.0106(4)
Mn1 0.0679(14) 0.0501(12) 0.0560(11) -0.0070(9) -0.0235(10) -0.0181(10)
Mn2 0.0702(16) 0.0627(15) 0.0720(14) -0.0183(12) -0.0269(12) 0.0076(12)
Mn3 0.0483(12) 0.0644(13) 0.0533(11) -0.0037(10) -0.0211(9) -0.0174(10)
Mn4 0.0704(14) 0.0588(13) 0.0505(11) 0.0036(10) -0.0228(10) -0.0268(11)
O1 0.058(4) 0.049(4) 0.057(4) 0.001(3) -0.018(3) -0.011(3)
O1W 0.127(10) 0.102(9) 0.105(8) 0.035(7) -0.058(8) -0.074(8)
O2 0.066(4) 0.071(4) 0.052(4) -0.012(3) -0.028(3) -0.020(4)
O2W 0.092(9) 0.090(9) 0.192(14) -0.079(10) -0.016(9) -0.025(7)
O3 0.081(5) 0.073(5) 0.076(5) -0.009(4) -0.031(4) 0.002(4)
O3W 0.164(13) 0.053(7) 0.139(11) -0.042(7) -0.066(10) 0.008(8)
O4 0.044(4) 0.092(5) 0.071(4) -0.018(4) -0.023(4) -0.015(4)
O4W 0.147(12) 0.071(8) 0.119(10) -0.004(7) -0.021(9) -0.058(8)
O5 0.133(6) 0.098(5) 0.126(5) -0.010(5) -0.077(5) -0.035(5)
O5W 0.060(6) 0.090(8) 0.100(8) -0.009(6) -0.033(6) -0.023(6)
O6 0.129(5) 0.095(5) 0.126(5) -0.019(4) -0.080(5) -0.038(5)
O6A 0.147(4) 0.143(4) 0.146(4) -0.017(2) -0.048(2) -0.025(2)
O6B 0.154(7) 0.120(7) 0.144(7) -0.016(7) -0.064(7) -0.024(7)
O6W 0.087(9) 0.137(13) 0.146(12) -0.037(10) -0.034(9) 0.010(9)
O7A 0.157(9) 0.118(9) 0.164(9) -0.012(8) -0.053(8) -0.036(8)
O7B 0.150(7) 0.115(7) 0.148(7) -0.015(7) -0.067(7) -0.029(7)
O7W 0.077(7) 0.094(7) 0.043(5) -0.007(5) -0.017(5) -0.027(6)
O8 0.076(5) 0.087(5) 0.109(5) 0.009(4) -0.044(4) -0.040(4)
O9 0.076(5) 0.083(5) 0.094(5) -0.002(4) -0.049(4) -0.034(4)
O10 0.102(6) 0.103(7) 0.124(7) 0.004(6) -0.073(5) -0.037(6)
O11A 0.096(8) 0.100(8) 0.131(8) 0.002(8) -0.053(7) -0.033(7)
O11B 0.097(7) 0.098(7) 0.129(8) 0.002(7) -0.055(7) -0.037(6)
O12 0.195(9) 0.074(6) 0.119(6) -0.026(5) -0.072(6) -0.013(6)
O13 0.196(9) 0.073(5) 0.125(6) -0.026(5) -0.071(6) -0.017(6)
O14 0.244(11) 0.132(9) 0.181(9) -0.020(8) -0.034(10) 0.011(9)
O15A 0.227(12) 0.105(9) 0.142(10) -0.016(8) -0.068(10) -0.012(9)
O15B 0.224(12) 0.094(10) 0.151(10) -0.026(9) -0.059(10) -0.015(10)
O16 0.130(6) 0.083(5) 0.099(5) -0.012(4) -0.065(5) -0.028(5)
O17 0.130(6) 0.085(5) 0.093(5) -0.013(4) -0.069(5) -0.029(5)
O18A 0.145(10) 0.118(9) 0.115(9) -0.018(8) -0.074(8) -0.034(9)
O18B 0.151(10) 0.115(9) 0.126(9) -0.016(8) -0.076(8) -0.037(8)
O19A 0.173(10) 0.110(9) 0.143(9) -0.012(9) -0.056(9) -0.024(9)
O19B 0.168(10) 0.106(9) 0.133(9) -0.014(8) -0.077(8) -0.018(9)
O20 0.057(5) 0.039(5) 0.049(5) -0.006(4) -0.019(4) 0.005(4)
O21 0.053(5) 0.060(6) 0.059(5) -0.006(4) -0.027(4) -0.008(4)
O22 0.051(5) 0.050(5) 0.045(4) -0.011(4) -0.011(4) -0.007(4)
O23 0.076(6) 0.050(5) 0.059(5) 0.000(4) -0.036(5) -0.015(5)
O24 0.041(4) 0.057(5) 0.033(4) -0.003(3) -0.011(3) -0.018(4)
O25 0.049(5) 0.047(5) 0.052(5) 0.000(4) -0.018(4) -0.015(4)
O26 0.050(5) 0.060(5) 0.050(5) -0.012(4) -0.014(4) -0.018(4)
O27 0.044(5) 0.065(6) 0.040(4) -0.013(4) -0.008(4) -0.016(4)
O28 0.043(5) 0.068(6) 0.041(4) -0.011(4) 0.002(4) -0.009(4)
O29 0.044(5) 0.069(6) 0.069(6) -0.003(5) -0.016(4) -0.014(5)
O30 0.057(6) 0.071(6) 0.050(5) 0.009(4) -0.020(4) -0.022(5)
O31 0.059(6) 0.079(6) 0.041(4) 0.003(4) -0.010(4) -0.033(5)
O32 0.072(6) 0.042(5) 0.043(4) -0.010(4) -0.014(4) -0.009(4)
O33 0.060(6) 0.061(6) 0.049(5) -0.001(4) -0.013(4) -0.017(5)
O34 0.074(7) 0.055(6) 0.086(7) -0.013(5) -0.029(6) -0.001(5)
O35 0.050(5) 0.064(6) 0.057(5) -0.013(4) -0.011(4) -0.001(5)
N1 0.058(4) 0.058(4) 0.061(4) -0.013(3) -0.025(3) -0.012(3)
N2 0.070(4) 0.074(4) 0.058(4) -0.009(3) -0.030(3) -0.016(4)
N3 0.065(4) 0.077(4) 0.070(4) -0.004(4) -0.032(4) -0.015(4)
N4 0.055(4) 0.117(6) 0.082(5) -0.009(4) -0.024(4) -0.001(4)
N5 0.146(7) 0.134(8) 0.117(7) -0.013(6) -0.038(6) -0.042(6)
C1 0.062(4) 0.062(4) 0.068(4) -0.014(4) -0.024(4) -0.011(4)
C2 0.066(4) 0.067(4) 0.075(4) -0.012(4) -0.023(4) -0.008(4)
C3 0.068(4) 0.067(4) 0.075(4) -0.014(4) -0.026(4) -0.005(4)
C4 0.066(4) 0.064(4) 0.071(4) -0.015(4) -0.025(4) -0.007(4)
C5 0.062(4) 0.057(4) 0.064(3) -0.014(3) -0.026(3) -0.012(3)
C6 0.064(4) 0.053(4) 0.064(4) -0.004(3) -0.022(3) -0.008(3)
C7 0.073(4) 0.078(5) 0.061(4) -0.005(4) -0.026(4) -0.017(4)
C8 0.076(5) 0.080(5) 0.059(4) -0.005(4) -0.025(4) -0.018(4)
C9 0.077(5) 0.081(5) 0.057(4) -0.005(4) -0.029(4) -0.019(4)
C10 0.075(4) 0.079(5) 0.056(4) -0.008(4) -0.031(4) -0.017(4)
C11 0.070(4) 0.075(4) 0.055(3) -0.011(3) -0.031(3) -0.017(3)
C12 0.070(4) 0.074(4) 0.055(4) -0.011(3) -0.028(3) -0.017(4)
C13 0.066(4) 0.078(5) 0.068(4) -0.003(4) -0.032(4) -0.016(4)
C14 0.067(5) 0.083(5) 0.071(4) 0.000(4) -0.030(4) -0.016(4)
C15 0.073(5) 0.086(5) 0.077(4) 0.005(4) -0.027(4) -0.014(4)
C16 0.075(5) 0.083(5) 0.081(4) 0.002(4) -0.028(4) -0.011(4)
C17 0.072(4) 0.078(4) 0.076(4) -0.002(4) -0.030(3) -0.010(4)
C18 0.078(5) 0.076(5) 0.080(4) -0.006(4) -0.030(4) -0.002(4)
C19 0.061(5) 0.123(6) 0.087(5) -0.009(5) -0.018(4) 0.001(5)
C20 0.062(5) 0.125(6) 0.089(5) -0.008(5) -0.016(4) 0.000(5)
C21 0.059(5) 0.124(6) 0.090(5) -0.007(5) -0.020(4) -0.002(5)
C22 0.057(4) 0.119(6) 0.087(5) -0.006(4) -0.024(4) -0.003(4)
C23 0.057(4) 0.114(5) 0.084(4) -0.007(4) -0.023(3) -0.003(4)
C24 0.055(4) 0.103(5) 0.079(4) -0.013(4) -0.022(4) -0.007(4)
C25 0.137(5) 0.102(4) 0.132(5) -0.016(4) -0.074(4) -0.035(4)
C26A 0.144(5) 0.112(4) 0.140(5) -0.016(4) -0.068(4) -0.031(4)
C26B 0.144(5) 0.112(4) 0.140(5) -0.016(4) -0.068(4) -0.031(4)
C27A 0.146(5) 0.115(5) 0.141(5) -0.016(4) -0.066(4) -0.029(4)
C27B 0.146(5) 0.115(5) 0.141(5) -0.016(4) -0.065(4) -0.029(4)
C28A 0.146(5) 0.112(5) 0.143(5) -0.017(4) -0.067(4) -0.031(4)
C28B 0.145(5) 0.112(5) 0.141(5) -0.016(4) -0.067(4) -0.030(4)
C29A 0.146(5) 0.113(5) 0.142(5) -0.015(4) -0.066(4) -0.030(4)
C29B 0.145(5) 0.113(5) 0.141(5) -0.015(4) -0.066(4) -0.030(4)
C30 0.147(6) 0.115(5) 0.144(5) -0.013(5) -0.063(5) -0.029(5)
C31 0.080(4) 0.087(4) 0.104(5) 0.003(4) -0.049(4) -0.036(4)
C32 0.088(4) 0.091(5) 0.114(5) 0.001(4) -0.054(4) -0.038(4)
C33 0.094(5) 0.095(5) 0.123(6) 0.001(5) -0.057(5) -0.037(5)
C34 0.092(5) 0.092(5) 0.117(5) 0.001(5) -0.060(5) -0.039(5)
C35 0.134(10) 0.175(11) 0.168(10) -0.012(8) -0.056(8) -0.039(8)
C36 0.130(11) 0.180(12) 0.167(11) -0.014(9) -0.056(9) -0.040(9)
C37 0.203(9) 0.079(5) 0.127(6) -0.025(5) -0.068(6) -0.013(5)
C38 0.217(9) 0.093(5) 0.144(6) -0.019(5) -0.060(6) -0.009(5)
C39 0.221(9) 0.095(6) 0.146(7) -0.018(6) -0.062(7) -0.013(6)
C40 0.225(9) 0.102(6) 0.153(7) -0.020(6) -0.052(7) -0.005(6)
C41 0.221(9) 0.099(6) 0.149(7) -0.014(6) -0.056(7) -0.009(6)
C42 0.231(12) 0.112(9) 0.161(10) -0.005(9) -0.049(10) -0.008(9)
C43 0.136(6) 0.089(5) 0.102(5) -0.012(4) -0.067(4) -0.028(4)
C44 0.149(6) 0.101(5) 0.115(5) -0.014(4) -0.069(5) -0.026(5)
C45 0.147(7) 0.106(6) 0.116(6) -0.019(5) -0.074(5) -0.034(5)
C46 0.161(7) 0.104(6) 0.127(6) -0.013(5) -0.068(6) -0.022(6)
C47 0.150(7) 0.111(6) 0.112(6) -0.014(5) -0.069(6) -0.020(6)
C48 0.159(10) 0.121(9) 0.118(8) -0.011(8) -0.056(8) -0.026(9)
C49 0.059(8) 0.041(7) 0.055(7) 0.005(6) -0.032(6) -0.017(6)
C50 0.070(9) 0.054(8) 0.054(7) 0.002(6) -0.025(7) -0.024(7)
C51 0.064(9) 0.043(8) 0.094(11) -0.005(7) -0.026(8) -0.022(7)
C52 0.059(8) 0.038(7) 0.031(6) -0.013(5) -0.009(5) -0.001(6)
C53 0.072(9) 0.045(7) 0.046(7) -0.003(6) -0.020(6) -0.018(7)
C54 0.133(16) 0.066(11) 0.090(11) -0.013(9) -0.063(12) -0.001(10)
C55 0.039(7) 0.066(9) 0.040(6) 0.005(6) -0.016(5) -0.019(6)
C56 0.050(7) 0.043(7) 0.053(7) 0.007(6) -0.016(6) -0.017(6)
C57 0.036(6) 0.060(8) 0.035(5) -0.010(5) -0.019(5) -0.004(6)
C58 0.078(10) 0.052(8) 0.054(7) -0.006(6) -0.038(7) -0.017(7)
C59 0.037(7) 0.069(9) 0.052(7) -0.019(6) -0.006(6) -0.006(6)
C60 0.036(7) 0.091(11) 0.055(7) -0.007(7) -0.014(6) -0.014(7)
C61 0.043(8) 0.051(8) 0.060(8) -0.006(7) -0.008(6) -0.003(6)
C62 0.048(8) 0.101(12) 0.032(6) 0.000(6) -0.014(5) -0.027(8)
C63 0.086(12) 0.102(13) 0.051(8) 0.012(8) -0.022(8) -0.049(11)
C64 0.048(8) 0.068(9) 0.047(7) -0.006(6) 0.001(6) -0.026(7)
C65 0.052(9) 0.118(14) 0.043(7) -0.010(8) -0.007(6) -0.021(9)
C66 0.065(10) 0.129(15) 0.045(8) -0.013(8) -0.005(7) -0.020(10)
C67 0.060(9) 0.087(12) 0.038(7) -0.009(7) -0.011(6) -0.014(9)
C68 0.056(8) 0.056(8) 0.031(6) -0.012(5) 0.007(5) -0.010(7)
C69 0.056(9) 0.068(10) 0.077(10) -0.012(8) -0.005(8) 0.000(8)
C70 0.072(10) 0.075(11) 0.059(9) -0.031(8) -0.011(7) -0.002(8)
C71 0.055(8) 0.058(9) 0.060(8) -0.014(7) 0.001(7) -0.010(7)
C72 0.099(14) 0.122(16) 0.058(9) -0.010(10) -0.021(9) -0.028(12)
C73 0.151(7) 0.140(8) 0.125(7) -0.013(6) -0.035(6) -0.035(6)
C74 0.156(10) 0.149(10) 0.136(9) -0.010(8) -0.021(8) -0.023(8)

loop_
_atom_type_symbol
_atom_type_description
_atom_type_scat_dispersion_real
_atom_type_scat_dispersion_imag
_atom_type_scat_source
C C 0.0181 0.0091 'International Tables Vol C Tables 4.2.6.8 and 6.1.1.4'
H H 0.0000 0.0000 'International Tables Vol C Tables 4.2.6.8 and 6.1.1.4'
Dy Dy -9.8046 9.8477 'International Tables Vol C Tables 4.2.6.8 and 6.1.1.4'
Mn Mn -0.5299 2.8052 'International Tables Vol C Tables 4.2.6.8 and 6.1.1.4'
N N 0.0311 0.0180 'International Tables Vol C Tables 4.2.6.8 and 6.1.1.4'
O O 0.0492 0.0322 'International Tables Vol C Tables 4.2.6.8 and 6.1.1.4'

loop_
_geom_angle_atom_site_label_1
_geom_angle_atom_site_label_2
_geom_angle_atom_site_label_3
_geom_angle
_geom_angle_site_symmetry_1
_geom_angle_site_symmetry_3
_geom_angle_publ_flag
Mn1 Dy1 Mn4 176.93(5) . . ?
O1 Dy1 Mn1 149.1(2) . . ?
O1 Dy1 Mn4 32.8(2) . . ?
O1 Dy1 O2 122.4(3) . . ?
O1 Dy1 O22 142.1(3) . . ?
O1 Dy1 O30 63.4(3) . . ?
O1 Dy1 N1 63.9(3) . . ?
O1 Dy1 N2 75.3(3) . . ?
O2 Dy1 Mn1 32.6(2) . . ?
O2 Dy1 Mn4 150.4(2) . . ?
O2 Dy1 O22 62.6(3) . . ?
O2 Dy1 O30 143.4(3) . . ?
O2 Dy1 N1 80.2(3) . . ?
O2 Dy1 N2 65.0(3) . . ?
O22 Dy1 Mn1 32.27(18) . . ?
O22 Dy1 Mn4 144.85(18) . . ?
O22 Dy1 N1 82.1(3) . . ?
O22 Dy1 N2 127.1(3) . . ?
O24 Dy1 Mn1 108.89(18) . . ?
O24 Dy1 Mn4 68.20(18) . . ?
O24 Dy1 O1 81.9(3) . . ?
O24 Dy1 O2 137.0(3) . . ?
O24 Dy1 O22 76.7(3) . . ?
O24 Dy1 O30 77.5(3) . . ?
O24 Dy1 N1 81.3(3) . . ?
O24 Dy1 N2 155.7(3) . . ?
O30 Dy1 Mn1 146.2(2) . . ?
O30 Dy1 Mn4 33.2(2) . . ?
O30 Dy1 O22 138.4(3) . . ?
O30 Dy1 N1 125.1(3) . . ?
O30 Dy1 N2 84.7(3) . . ?
O32 Dy1 Mn1 69.5(2) . . ?
O32 Dy1 Mn4 110.0(2) . . ?
O32 Dy1 O1 136.7(3) . . ?
O32 Dy1 O2 80.6(3) . . ?
O32 Dy1 O22 79.9(3) . . ?
O32 Dy1 O24 106.3(3) . . ?
O32 Dy1 O30 76.8(3) . . ?
O32 Dy1 N1 158.1(3) . . ?
O32 Dy1 N2 85.3(3) . . ?
N1 Dy1 Mn1 88.6(2) . . ?
N1 Dy1 Mn4 91.8(2) . . ?
N2 Dy1 Mn1 95.1(3) . . ?
N2 Dy1 Mn4 87.8(3) . . ?
N2 Dy1 N1 96.0(4) . . ?
Mn3 Dy2 Mn2 178.41(6) . . ?
O3 Dy2 Mn2 33.2(2) . . ?
O3 Dy2 Mn3 148.3(2) . . ?
O3 Dy2 O27 144.1(3) . . ?
O3 Dy2 O35 63.4(3) . . ?
O3 Dy2 N3 64.6(4) . . ?
O3 Dy2 N4 75.8(5) . . ?
O4 Dy2 Mn2 148.5(3) . . ?
O4 Dy2 Mn3 33.1(2) . . ?
O4 Dy2 O3 119.4(4) . . ?
O4 Dy2 O21 136.0(3) . . ?
O4 Dy2 O27 63.1(3) . . ?
O4 Dy2 O28 83.3(3) . . ?
O4 Dy2 O35 144.3(3) . . ?
O4 Dy2 N3 77.2(4) . . ?
O4 Dy2 N4 64.4(4) . . ?
O21 Dy2 Mn2 69.7(2) . . ?
O21 Dy2 Mn3 109.1(2) . . ?
O21 Dy2 O3 84.0(3) . . ?
O21 Dy2 O27 76.3(3) . . ?
O21 Dy2 O28 105.3(3) . . ?
O21 Dy2 O35 78.5(3) . . ?
O21 Dy2 N3 81.7(3) . . ?
O21 Dy2 N4 157.7(4) . . ?
O27 Dy2 Mn2 146.05(18) . . ?
O27 Dy2 Mn3 32.83(18) . . ?
O27 Dy2 O35 138.1(3) . . ?
O27 Dy2 N3 82.9(3) . . ?
O27 Dy2 N4 125.9(4) . . ?
O28 Dy2 Mn2 109.9(2) . . ?
O28 Dy2 Mn3 69.2(2) . . ?
O28 Dy2 O3 136.7(3) . . ?
O28 Dy2 O27 78.1(3) . . ?
O28 Dy2 O35 76.9(3) . . ?
O28 Dy2 N3 157.4(4) . . ?
O28 Dy2 N4 83.7(4) . . ?
O35 Dy2 Mn2 33.0(2) . . ?
O35 Dy2 Mn3 146.1(2) . . ?
O35 Dy2 N3 125.7(4) . . ?
O35 Dy2 N4 83.9(4) . . ?
N3 Dy2 Mn2 92.7(3) . . ?
N3 Dy2 Mn3 88.2(3) . . ?
N4 Dy2 Mn2 88.0(4) . . ?
N4 Dy2 Mn3 93.1(4) . . ?
N4 Dy2 N3 97.8(4) . . ?
Mn4 Dy3 Mn3 108.99(5) . . ?
O1W Dy3 Mn3 133.8(3) . . ?
O1W Dy3 Mn4 99.1(3) . . ?
O1W Dy3 O2W 88.6(5) . . ?
O1W Dy3 O25 139.0(3) . . ?
O1W Dy3 O29 112.7(4) . . ?
O2W Dy3 Mn3 96.9(4) . . ?
O2W Dy3 Mn4 133.8(4) . . ?
O2W Dy3 O25 111.0(4) . . ?
O2W Dy3 O29 137.0(5) . . ?
O6 Dy3 Mn3 149.0(3) . . ?
O6 Dy3 Mn4 65.1(3) . . ?
O6 Dy3 O1W 76.3(5) . . ?
O6 Dy3 O2W 72.9(5) . . ?
O6 Dy3 O25 75.8(3) . . ?
O6 Dy3 O29 146.4(3) . . ?
O6 Dy3 O31 77.9(4) . . ?
O8 Dy3 Mn3 64.5(3) . . ?
O8 Dy3 Mn4 148.0(3) . . ?
O8 Dy3 O1W 72.1(4) . . ?
O8 Dy3 O2W 77.7(5) . . ?
O8 Dy3 O6 136.9(4) . . ?
O8 Dy3 O25 145.5(3) . . ?
O8 Dy3 O29 74.5(4) . . ?
O8 Dy3 O31 120.2(4) . . ?
O25 Dy3 Mn3 81.10(19) . . ?
O25 Dy3 Mn4 41.36(19) . . ?
O26 Dy3 Mn3 30.5(2) . . ?
O26 Dy3 Mn4 112.71(19) . . ?
O26 Dy3 O1W 147.8(3) . . ?
O26 Dy3 O2W 73.2(4) . . ?
O26 Dy3 O6 120.8(4) . . ?
O26 Dy3 O8 78.1(3) . . ?
O26 Dy3 O25 73.1(3) . . ?
O26 Dy3 O29 69.5(3) . . ?
O26 Dy3 O31 131.7(3) . . ?
O29 Dy3 Mn3 41.2(2) . . ?
O29 Dy3 Mn4 81.3(2) . . ?
O29 Dy3 O25 77.7(3) . . ?
O31 Dy3 Mn3 112.9(2) . . ?
O31 Dy3 Mn4 30.3(2) . . ?
O31 Dy3 O1W 75.7(4) . . ?
O31 Dy3 O2W 149.4(5) . . ?
O31 Dy3 O25 69.5(3) . . ?
O31 Dy3 O29 73.6(3) . . ?
Mn1 Dy4 Mn2 109.51(5) . . ?
O3W Dy4 Mn1 134.2(3) . . ?
O3W Dy4 Mn2 99.4(4) . . ?
O3W Dy4 O4W 86.0(5) . . ?
O3W Dy4 O20 139.8(4) . . ?
O3W Dy4 O33 114.5(4) . . ?
O4W Dy4 Mn1 97.1(4) . . ?
O4W Dy4 Mn2 134.6(4) . . ?
O4W Dy4 O20 111.1(4) . . ?
O4W Dy4 O33 137.3(4) . . ?
O13 Dy4 Mn1 149.5(4) . . ?
O13 Dy4 Mn2 65.7(4) . . ?
O13 Dy4 O3W 74.8(5) . . ?
O13 Dy4 O4W 72.6(6) . . ?
O13 Dy4 O16 134.4(4) . . ?
O13 Dy4 O20 76.4(4) . . ?
O13 Dy4 O23 121.2(5) . . ?
O13 Dy4 O33 146.7(4) . . ?
O13 Dy4 O34 78.5(5) . . ?
O16 Dy4 Mn1 65.2(3) . . ?
O16 Dy4 Mn2 149.9(3) . . ?
O16 Dy4 O3W 72.0(5) . . ?
O16 Dy4 O4W 74.7(5) . . ?
O16 Dy4 O20 146.3(4) . . ?
O16 Dy4 O23 77.6(4) . . ?
O16 Dy4 O33 76.9(4) . . ?
O16 Dy4 O34 121.8(4) . . ?
O20 Dy4 Mn1 81.2(2) . . ?
O20 Dy4 Mn2 42.6(2) . . ?
O20 Dy4 O33 77.9(3) . . ?
O23 Dy4 Mn1 30.3(2) . . ?
O23 Dy4 Mn2 113.4(2) . . ?
O23 Dy4 O3W 147.0(4) . . ?
O23 Dy4 O4W 73.8(4) . . ?
O23 Dy4 O20 72.9(3) . . ?
O23 Dy4 O33 69.4(3) . . ?
O33 Dy4 Mn1 41.3(2) . . ?
O33 Dy4 Mn2 81.1(2) . . ?
O34 Dy4 Mn1 113.0(2) . . ?
O34 Dy4 Mn2 30.1(3) . . ?
O34 Dy4 O3W 76.7(4) . . ?
O34 Dy4 O4W 149.4(4) . . ?
O34 Dy4 O20 70.6(3) . . ?
O34 Dy4 O23 132.0(3) . . ?
O34 Dy4 O33 73.3(3) . . ?
Dy1 Mn1 Dy4 118.96(6) . . ?
O2 Mn1 Dy1 41.8(2) . . ?
O2 Mn1 Dy4 135.2(3) . . ?
O2 Mn1 O5W 101.6(4) . . ?
O2 Mn1 O17 90.8(4) . . ?
O2 Mn1 O33 92.3(4) . . ?
O5W Mn1 Dy1 115.0(3) . . ?
O5W Mn1 Dy4 120.6(3) . . ?
O5W Mn1 O33 164.4(4) . . ?
O17 Mn1 Dy1 131.0(4) . . ?
O17 Mn1 Dy4 83.2(4) . . ?
O17 Mn1 O5W 79.8(5) . . ?
O17 Mn1 O33 93.1(5) . . ?
O22 Mn1 Dy1 42.7(2) . . ?
O22 Mn1 Dy4 105.9(3) . . ?
O22 Mn1 O2 81.3(3) . . ?
O22 Mn1 O5W 96.9(4) . . ?
O22 Mn1 O17 170.7(4) . . ?
O22 Mn1 O23 94.4(4) . . ?
O22 Mn1 O33 92.1(3) . . ?
O23 Mn1 Dy1 131.1(3) . . ?
O23 Mn1 Dy4 38.0(3) . . ?
O23 Mn1 O2 170.6(4) . . ?
O23 Mn1 O5W 87.2(4) . . ?
O23 Mn1 O17 94.1(4) . . ?
O23 Mn1 O33 79.4(4) . . ?
O33 Mn1 Dy1 80.1(2) . . ?
O33 Mn1 Dy4 44.2(2) . . ?
Dy2 Mn2 Dy4 118.80(7) . . ?
O3 Mn2 Dy2 41.7(3) . . ?
O3 Mn2 Dy4 137.8(3) . . ?
O3 Mn2 O6W 96.4(5) . . ?
O3 Mn2 O12 91.0(5) . . ?
O3 Mn2 O20 95.5(4) . . ?
O6W Mn2 Dy2 110.6(4) . . ?
O6W Mn2 Dy4 124.3(4) . . ?
O6W Mn2 O20 167.7(5) . . ?
O12 Mn2 Dy2 129.6(4) . . ?
O12 Mn2 Dy4 81.7(5) . . ?
O12 Mn2 O6W 86.3(7) . . ?
O12 Mn2 O20 90.6(6) . . ?
O20 Mn2 Dy2 80.5(2) . . ?
O20 Mn2 Dy4 43.5(2) . . ?
O34 Mn2 Dy2 132.0(3) . . ?
O34 Mn2 Dy4 37.5(3) . . ?
O34 Mn2 O3 172.6(5) . . ?
O34 Mn2 O6W 89.9(5) . . ?
O34 Mn2 O12 93.3(5) . . ?
O34 Mn2 O20 78.4(4) . . ?
O35 Mn2 Dy2 44.3(3) . . ?
O35 Mn2 Dy4 104.1(3) . . ?
O35 Mn2 O3 82.2(4) . . ?
O35 Mn2 O6W 93.2(5) . . ?
O35 Mn2 O12 173.1(5) . . ?
O35 Mn2 O20 91.2(3) . . ?
O35 Mn2 O34 93.6(4) . . ?
Dy2 Mn3 Dy3 119.13(6) . . ?
O4 Mn3 Dy2 41.0(2) . . ?
O4 Mn3 Dy3 137.8(3) . . ?
O4 Mn3 O7W 96.6(4) . . ?
O4 Mn3 O9 91.4(4) . . ?
O4 Mn3 O26 171.2(4) . . ?
O4 Mn3 O29 95.8(4) . . ?
O7W Mn3 Dy2 110.4(3) . . ?
O7W Mn3 Dy3 124.2(3) . . ?
O7W Mn3 O29 167.1(4) . . ?
O9 Mn3 Dy2 129.1(3) . . ?
O9 Mn3 Dy3 81.4(3) . . ?
O9 Mn3 O7W 87.0(4) . . ?
O9 Mn3 O29 89.2(4) . . ?
O26 Mn3 Dy2 131.4(2) . . ?
O26 Mn3 Dy3 36.9(2) . . ?
O26 Mn3 O7W 90.7(4) . . ?
O26 Mn3 O9 94.0(4) . . ?
O26 Mn3 O29 77.2(3) . . ?
O27 Mn3 Dy2 44.0(3) . . ?
O27 Mn3 Dy3 104.6(3) . . ?
O27 Mn3 O4 81.1(4) . . ?
O27 Mn3 O7W 93.2(3) . . ?
O27 Mn3 O9 172.5(4) . . ?
O27 Mn3 O26 93.6(4) . . ?
O27 Mn3 O29 92.2(3) . . ?
O29 Mn3 Dy2 81.5(2) . . ?
O29 Mn3 Dy3 42.9(2) . . ?
Dy1 Mn4 Dy3 120.06(6) . . ?
O1 Mn4 Dy1 41.2(3) . . ?
O1 Mn4 Dy3 138.6(3) . . ?
O1 Mn4 O5 91.0(4) . . ?
O1 Mn4 O25 96.0(3) . . ?
O1 Mn4 O30 80.3(4) . . ?
O1 Mn4 N5 96.0(6) . . ?
O5 Mn4 Dy1 129.0(4) . . ?
O5 Mn4 Dy3 81.1(3) . . ?
O5 Mn4 O25 88.8(4) . . ?
O5 Mn4 N5 85.8(7) . . ?
O25 Mn4 Dy1 81.9(2) . . ?
O25 Mn4 Dy3 43.67(19) . . ?
O30 Mn4 Dy1 42.6(3) . . ?
O30 Mn4 Dy3 105.3(3) . . ?
O30 Mn4 O5 171.2(5) . . ?
O30 Mn4 O25 91.8(3) . . ?
O30 Mn4 N5 95.3(6) . . ?
O31 Mn4 Dy1 132.0(3) . . ?
O31 Mn4 Dy3 38.4(3) . . ?
O31 Mn4 O1 172.8(4) . . ?
O31 Mn4 O5 94.4(5) . . ?
O31 Mn4 O25 79.4(3) . . ?
O31 Mn4 O30 94.3(4) . . ?
O31 Mn4 N5 89.1(6) . . ?
N5 Mn4 Dy1 110.7(5) . . ?
N5 Mn4 Dy3 123.5(5) . . ?
N5 Mn4 O25 166.9(5) . . ?
Mn4 O1 Dy1 106.0(4) . . ?
C6 O1 Dy1 124.6(8) . . ?
C6 O1 Mn4 128.5(8) . . ?
Mn1 O2 Dy1 105.6(3) . . ?
C12 O2 Dy1 123.3(7) . . ?
C12 O2 Mn1 119.7(8) . . ?
Mn2 O3 Dy2 105.1(4) . . ?
C18 O3 Dy2 126.8(9) . . ?
C18 O3 Mn2 127.0(10) . . ?
Mn3 O4 Dy2 106.0(4) . . ?
C24 O4 Dy2 125.8(10) . . ?
C24 O4 Mn3 127.0(10) . . ?
C25 O5 Mn4 131.2(13) . . ?
C25 O6 Dy3 137.1(12) . . ?
C31 O8 Dy3 139.7(10) . . ?
C31 O9 Mn3 129.3(10) . . ?
C37 O12 Mn2 132.8(13) . . ?
C37 O13 Dy4 143.3(13) . . ?
C43 O16 Dy4 142.1(10) . . ?
C43 O17 Mn1 131.6(9) . . ?
Mn2 O20 Dy4 94.0(3) . . ?
C49 O20 Dy4 134.2(8) . . ?
C49 O20 Mn2 121.8(8) . . ?
C49 O21 Dy2 140.6(9) . . ?
Mn1 O22 Dy1 105.0(3) . . ?
C52 O22 Dy1 134.0(6) . . ?
C52 O22 Mn1 120.9(7) . . ?
Mn1 O23 Dy4 111.7(4) . . ?
C51 O23 Dy4 114.2(8) . . ?
C51 O23 Mn1 123.9(8) . . ?
C55 O24 Dy1 143.2(7) . . ?
Mn4 O25 Dy3 95.0(3) . . ?
C55 O25 Dy3 133.0(7) . . ?
C55 O25 Mn4 121.5(7) . . ?
Mn3 O26 Dy3 112.6(4) . . ?
C58 O26 Dy3 115.1(7) . . ?
C58 O26 Mn3 121.5(7) . . ?
Mn3 O27 Dy2 103.1(3) . . ?
C57 O27 Dy2 134.4(7) . . ?
C57 O27 Mn3 122.2(7) . . ?
C61 O28 Dy2 144.3(8) . . ?
Mn3 O29 Dy3 95.9(4) . . ?
C61 O29 Dy3 132.3(8) . . ?
C61 O29 Mn3 123.5(8) . . ?
Mn4 O30 Dy1 104.2(4) . . ?
C64 O30 Dy1 136.4(8) . . ?
C64 O30 Mn4 118.5(8) . . ?
Mn4 O31 Dy3 111.4(4) . . ?
C63 O31 Dy3 113.7(8) . . ?
C63 O31 Mn4 124.8(9) . . ?
C67 O32 Dy1 142.1(9) . . ?
Mn1 O33 Dy4 94.4(3) . . ?
C67 O33 Dy4 133.4(9) . . ?
C67 O33 Mn1 124.1(9) . . ?
Mn2 O34 Dy4 112.4(5) . . ?
C70 O34 Dy4 114.7(9) . . ?
C70 O34 Mn2 121.5(9) . . ?
Mn2 O35 Dy2 102.7(4) . . ?
C69 O35 Dy2 132.8(9) . . ?
C69 O35 Mn2 123.8(9) . . ?
C1 N1 Dy1 123.6(9) . . ?
C5 N1 Dy1 119.0(9) . . ?
C5 N1 C1 117.3(13) . . ?
C7 N2 Dy1 124.8(9) . . ?
C11 N2 Dy1 121.4(9) . . ?
C11 N2 C7 113.8(12) . . ?
C13 N3 Dy2 125.5(10) . . ?
C13 N3 C17 116.0(13) . . ?
C17 N3 Dy2 118.2(10) . . ?
C19 N4 Dy2 125.2(12) . . ?
C19 N4 C23 117.4(15) . . ?
C23 N4 Dy2 117.4(11) . . ?
C73 N5 Mn4 147(2) . . ?
N1 C1 C2 120.3(14) . . ?
C3 C2 C1 121.7(15) . . ?
C2 C3 C4 117.9(15) . . ?
C5 C4 C3 116.4(14) . . ?
N1 C5 C4 125.9(13) . . ?
N1 C5 C6 115.0(13) . . ?
C4 C5 C6 119.0(13) . . ?
O1 C6 C5 109.6(11) . . ?
N2 C7 C8 125.8(14) . . ?
C9 C8 C7 118.5(15) . . ?
C8 C9 C10 117.9(13) . . ?
C11 C10 C9 118.0(13) . . ?
N2 C11 C10 126.0(14) . . ?
N2 C11 C12 115.5(11) . . ?
C10 C11 C12 118.4(12) . . ?
O2 C12 C11 112.2(10) . . ?
N3 C13 C14 125.8(16) . . ?
C15 C14 C13 114.2(16) . . ?
C16 C15 C14 124.3(16) . . ?
C15 C16 C17 117.4(17) . . ?
N3 C17 C16 122.1(15) . . ?
N3 C17 C18 115.4(14) . . ?
C16 C17 C18 122.2(15) . . ?
O3 C18 C17 107.1(13) . . ?
N4 C19 C20 122.4(18) . . ?
C21 C20 C19 118.5(19) . . ?
C22 C21 C20 120.8(18) . . ?
C21 C22 C23 119.7(18) . . ?
N4 C23 C22 120.8(17) . . ?
N4 C23 C24 116.0(14) . . ?
C22 C23 C24 123.1(17) . . ?
O4 C24 C23 111.5(13) . . ?
O5 C25 O6 125.4(18) . . ?
O5 C25 C26A 118.6(19) . . ?
O5 C25 C26B 116(2) . . ?
O6 C25 C26A 116.0(18) . . ?
O6 C25 C26B 119(2) . . ?
C25 C26A C28A 112(3) . . ?
C25 C26A C29A 104(2) . . ?
C27A C26A C25 108.4(19) . . ?
C27A C26A C28A 118(2) . . ?
C27A C26A C29A 115(3) . . ?
C29A C26A C28A 98(2) . . ?
C25 C26B C28B 107(3) . . ?
C27B C26B C25 114(3) . . ?
C27B C26B C28B 126(4) . . ?
C29B C26B C25 108(3) . . ?
C29B C26B C27B 97.7(14) . . ?
C29B C26B C28B 102(4) . . ?
O6A C27A C26A 112.2(18) . . ?
C26B C27B O6B 113(2) . . ?
O7A C28A C26A 99(2) . . ?
O7B C28B C26B 100(3) . . ?
C30 C29A C26A 111(3) . . ?
C30 C29B C26B 115(3) . . ?
O8 C31 O9 124.8(13) . . ?
O8 C31 C32 118.1(15) . . ?
O9 C31 C32 117.1(15) . . ?
C31 C32 C33 104.7(14) . . ?
C31 C32 C35 101.8(15) . . ?
C33 C32 C35 110.1(16) . . ?
C34 C32 C31 113.4(14) . . ?
C34 C32 C33 113.2(15) . . ?
C34 C32 C35 112.7(18) . . ?
O11A C33 C32 111.4(19) . . ?
O11B C33 C32 103.4(15) . . ?
C32 C34 O10 114.2(14) . . ?
C36 C35 C32 107(2) . . ?
O12 C37 C38 117.8(18) . . ?
O13 C37 O12 116.0(16) . . ?
O13 C37 C38 126.2(18) . . ?
C37 C38 C40 100(2) . . ?
C39 C38 C37 103.1(17) . . ?
C39 C38 C40 105.4(18) . . ?
C39 C38 C41 128(2) . . ?
C41 C38 C37 111.2(18) . . ?
C41 C38 C40 106(2) . . ?
C38 C39 O15A 100(2) . . ?
C38 C39 O15B 105.9(16) . . ?
O14 C40 C38 122(2) . . ?
C42 C41 C38 111(2) . . ?
O16 C43 O17 116.7(12) . . ?
O16 C43 C44 123.5(14) . . ?
O17 C43 C44 118.7(13) . . ?
C43 C44 C45 107.3(14) . . ?
C43 C44 C46 104.5(15) . . ?
C43 C44 C47 106.2(15) . . ?
C46 C44 C45 113.2(17) . . ?
C46 C44 C47 115.4(18) . . ?
C47 C44 C45 109.6(17) . . ?
O18A C45 C44 98.5(17) . . ?
O18B C45 C44 125.7(18) . . ?
O19B C46 C44 108.2(18) . . ?
C44 C46 O19A 103.6(19) . . ?
C48 C47 C44 128.5(18) . . ?
O20 C49 O21 127.3(13) . . ?
O20 C49 C50 119.6(10) . . ?
O21 C49 C50 112.9(12) . . ?
C51 C50 C49 110.5(11) . . ?
C51 C50 C53 109.1(10) . . ?
C52 C50 C49 110.7(10) . . ?
C52 C50 C51 109.5(11) . . ?
C52 C50 C53 106.9(10) . . ?
C53 C50 C49 110.1(10) . . ?
O23 C51 C50 112.0(10) . . ?
O22 C52 C50 114.3(9) . . ?
C54 C53 C50 114.9(12) . . ?
O24 C55 O25 125.1(10) . . ?
O24 C55 C56 118.3(10) . . ?
O25 C55 C56 116.1(10) . . ?
C55 C56 C57 106.7(10) . . ?
C58 C56 C55 114.1(10) . . ?
C58 C56 C57 109.7(10) . . ?
C58 C56 C59 109.7(11) . . ?
C59 C56 C55 107.6(10) . . ?
C59 C56 C57 109.0(9) . . ?
O27 C57 C56 114.5(10) . . ?
O26 C58 C56 112.7(11) . . ?
C56 C59 C60 113.7(10) . . ?
O28 C61 O29 121.4(12) . . ?
O28 C61 C62 119.4(13) . . ?
O29 C61 C62 119.2(12) . . ?
C61 C62 C63 113.7(12) . . ?
C61 C62 C64 110.0(11) . . ?
C61 C62 C65 106.2(11) . . ?
C63 C62 C64 109.1(11) . . ?
C65 C62 C63 109.4(12) . . ?
C65 C62 C64 108.3(11) . . ?
O31 C63 C62 110.7(11) . . ?
O30 C64 C62 113.0(10) . . ?
C62 C65 C66 115.4(11) . . ?
O32 C67 O33 124.1(14) . . ?
O32 C67 C68 117.0(13) . . ?
O33 C67 C68 118.9(14) . . ?
C67 C68 C69 106.8(10) . . ?
C67 C68 C71 105.9(11) . . ?
C70 C68 C67 111.4(12) . . ?
C70 C68 C69 111.2(12) . . ?
C70 C68 C71 112.0(10) . . ?
C71 C68 C69 109.3(11) . . ?
O35 C69 C68 112.8(12) . . ?
O34 C70 C68 115.2(11) . . ?
C72 C71 C68 117.4(12) . . ?
N5 C73 C74 133(3) . . ?

loop_
_geom_bond_atom_site_label_1
_geom_bond_atom_site_label_2
_geom_bond_distance
_geom_bond_site_symmetry_2
_geom_bond_publ_flag
Dy1 Mn1 3.411(2) . ?
Dy1 Mn4 3.426(2) . ?
Dy1 O1 2.349(8) . ?
Dy1 O2 2.360(8) . ?
Dy1 O22 2.396(8) . ?
Dy1 O24 2.323(7) . ?
Dy1 O30 2.392(8) . ?
Dy1 O32 2.313(9) . ?
Dy1 N1 2.538(11) . ?
Dy1 N2 2.535(10) . ?
Dy2 Mn2 3.394(2) . ?
Dy2 Mn3 3.393(2) . ?
Dy2 O3 2.340(11) . ?
Dy2 O4 2.313(9) . ?
Dy2 O21 2.315(8) . ?
Dy2 O27 2.421(8) . ?
Dy2 O28 2.331(9) . ?
Dy2 O35 2.432(9) . ?
Dy2 N3 2.554(12) . ?
Dy2 N4 2.540(13) . ?
Dy3 Mn3 3.529(2) . ?
Dy3 Mn4 3.495(2) . ?
Dy3 O1W 2.348(10) . ?
Dy3 O2W 2.399(12) . ?
Dy3 O6 2.322(13) . ?
Dy3 O8 2.299(10) . ?
Dy3 O25 2.422(8) . ?
Dy3 O26 2.295(8) . ?
Dy3 O29 2.415(10) . ?
Dy3 O31 2.330(8) . ?
Dy4 Mn1 3.506(2) . ?
Dy4 Mn2 3.513(3) . ?
Dy4 O3W 2.365(11) . ?
Dy4 O4W 2.386(12) . ?
Dy4 O13 2.243(15) . ?
Dy4 O16 2.281(10) . ?
Dy4 O20 2.422(8) . ?
Dy4 O23 2.322(10) . ?
Dy4 O33 2.453(9) . ?
Dy4 O34 2.312(10) . ?
Mn1 O2 1.910(9) . ?
Mn1 O5W 2.304(10) . ?
Mn1 O17 1.939(9) . ?
Mn1 O22 1.886(8) . ?
Mn1 O23 1.904(9) . ?
Mn1 O33 2.322(9) . ?
Mn2 O3 1.924(10) . ?
Mn2 O6W 2.260(14) . ?
Mn2 O12 1.930(14) . ?
Mn2 O20 2.382(9) . ?
Mn2 O34 1.906(10) . ?
Mn2 O35 1.894(10) . ?
Mn3 O4 1.925(10) . ?
Mn3 O7W 2.239(8) . ?
Mn3 O9 1.966(9) . ?
Mn3 O26 1.939(9) . ?
Mn3 O27 1.889(8) . ?
Mn3 O29 2.336(9) . ?
Mn4 O1 1.928(9) . ?
Mn4 O5 1.955(14) . ?
Mn4 O25 2.318(8) . ?
Mn4 O30 1.936(10) . ?
Mn4 O31 1.891(9) . ?
Mn4 N5 2.275(19) . ?
O1 C6 1.344(16) . ?
O2 C12 1.427(15) . ?
O3 C18 1.385(18) . ?
O4 C24 1.372(17) . ?
O5 C25 1.23(2) . ?
O6 C25 1.27(2) . ?
O6A C27A 1.496(19) . ?
O6B C27B 1.51(2) . ?
O7A C28A 1.506(19) . ?
O7B C28B 1.49(2) . ?
O8 C31 1.262(19) . ?
O9 C31 1.276(19) . ?
O10 C34 1.453(18) . ?
O11A C33 1.552(18) . ?
O11B C33 1.493(16) . ?
O12 C37 1.383(16) . ?
O13 C37 1.351(16) . ?
O14 C40 1.455(13) . ?
O15A C39 1.477(18) . ?
O15B C39 1.556(18) . ?
O16 C43 1.360(14) . ?
O17 C43 1.371(14) . ?
O18A C45 1.514(18) . ?
O18B C45 1.504(13) . ?
O19A C46 1.501(19) . ?
O19B C46 1.487(17) . ?
O20 C49 1.206(14) . ?
O21 C49 1.254(14) . ?
O22 C52 1.458(13) . ?
O23 C51 1.406(16) . ?
O24 C55 1.241(14) . ?
O25 C55 1.283(14) . ?
O26 C58 1.424(15) . ?
O27 C57 1.392(13) . ?
O28 C61 1.238(15) . ?
O29 C61 1.310(16) . ?
O30 C64 1.390(15) . ?
O31 C63 1.382(19) . ?
O32 C67 1.227(17) . ?
O33 C67 1.272(17) . ?
O34 C70 1.394(17) . ?
O35 C69 1.360(17) . ?
N1 C1 1.317(17) . ?
N1 C5 1.313(17) . ?
N2 C7 1.330(18) . ?
N2 C11 1.289(16) . ?
N3 C13 1.341(18) . ?
N3 C17 1.36(2) . ?
N4 C19 1.35(2) . ?
N4 C23 1.36(2) . ?
N5 C73 1.134(17) . ?
C1 C2 1.45(2) . ?
C2 C3 1.31(2) . ?
C3 C4 1.41(2) . ?
C4 C5 1.40(2) . ?
C5 C6 1.538(19) . ?
C7 C8 1.360(19) . ?
C8 C9 1.344(19) . ?
C9 C10 1.37(2) . ?
C10 C11 1.373(18) . ?
C11 C12 1.52(2) . ?
C13 C14 1.39(2) . ?
C14 C15 1.39(2) . ?
C15 C16 1.31(2) . ?
C16 C17 1.42(2) . ?
C17 C18 1.57(2) . ?
C19 C20 1.40(2) . ?
C20 C21 1.36(3) . ?
C21 C22 1.33(2) . ?
C22 C23 1.42(2) . ?
C23 C24 1.47(2) . ?
C25 C26A 1.515(19) . ?
C25 C26B 1.50(2) . ?
C26A C27A 1.504(19) . ?
C26A C28A 1.537(19) . ?
C26A C29A 1.518(19) . ?
C26B C27B 1.495(19) . ?
C26B C28B 1.52(2) . ?
C26B C29B 1.49(2) . ?
C29A C30 1.513(19) . ?
C29B C30 1.490(18) . ?
C31 C32 1.51(2) . ?
C32 C33 1.58(3) . ?
C32 C34 1.43(2) . ?
C32 C35 1.75(3) . ?
C35 C36 1.66(4) . ?
C37 C38 1.488(13) . ?
C38 C39 1.473(18) . ?
C38 C40 1.561(18) . ?
C38 C41 1.487(13) . ?
C41 C42 1.451(18) . ?
C43 C44 1.492(12) . ?
C44 C45 1.526(17) . ?
C44 C46 1.49(3) . ?
C44 C47 1.518(13) . ?
C47 C48 1.502(13) . ?
C49 C50 1.575(19) . ?
C50 C51 1.542(17) . ?
C50 C52 1.523(18) . ?
C50 C53 1.560(17) . ?
C53 C54 1.54(2) . ?
C55 C56 1.545(16) . ?
C56 C57 1.546(17) . ?
C56 C58 1.501(16) . ?
C56 C59 1.528(17) . ?
C59 C60 1.550(19) . ?
C61 C62 1.504(18) . ?
C62 C63 1.55(2) . ?
C62 C64 1.560(17) . ?
C62 C65 1.53(2) . ?
C65 C66 1.550(19) . ?
C67 C68 1.57(2) . ?
C68 C69 1.57(2) . ?
C68 C70 1.51(2) . ?
C68 C71 1.570(17) . ?
C71 C72 1.48(2) . ?
C73 C74 1.510(18) . ?

loop_
_smtbx_masks_void_nr
_smtbx_masks_void_average_x
_smtbx_masks_void_average_y
_smtbx_masks_void_average_z
_smtbx_masks_void_volume
_smtbx_masks_void_count_electrons
_smtbx_masks_void_content
1 -0.518 0.000 -0.110 1614.0 381.1 ?
